data_1521814
loop_
_publ_author_name
'Ramaswamy, V.'
'McCusker, L.B.'
'Baerlocher, C.'

_publ_section_title
;
 Rietveld refinement of the pure aluminophosphate (Al P O4)-40
;
_journal_name_full 'Microporous and Mesoporous Materials'
_journal_page_first 1
_journal_page_last 8
_journal_volume 31
_journal_year 1999
_chemical_formula_sum 'C48 H64 Al32 N4 O132 P32'
_chemical_name_systematic '(Al32 P32 O128) (((C3 H7)4 N) (O H))4'
_space_group_IT_number 33
_symmetry_space_group_name_Hall 'P -2n -2ac'
_symmetry_space_group_name_H-M 'P c 21 n'
_cell_angle_alpha 90
_cell_angle_beta 90
_cell_angle_gamma 90
_cell_formula_units_Z 1
_cell_length_a 21.75099
_cell_length_b 13.73
_cell_length_c 14.218
_cell_volume 4246.079
_citation_journal_id_ASTM MIMMFJ
_cod_data_source_file Ramaswamy_MIMMFJ_1999_472.cif
_cod_data_source_block Al32C48H64N4O132P32
_cod_original_sg_symbol_Hall 'P 2c -2n (y,z,x)'
_cod_original_formula_sum 'Al32 C48 H64 N4 O132 P32'
_cod_database_code 1521814

loop_
_symmetry_equiv_pos_as_xyz
x,y,z
-x,y+1/2,-z
x+1/2,y+1/2,-z+1/2
-x+1/2,y,z+1/2

loop_
_atom_site_label
_atom_site_type_symbol
_atom_site_fract_x
_atom_site_fract_y
_atom_site_fract_z
_atom_site_occupancy
_atom_site_U_iso_or_equiv
N1 N 0.2474 0.735 0.2435 1 0.0
O5 O-2 0.1474 0.388 0.413 1 0.0
P6 P+5 0.8145 0.868 0.1931 1 0.0
O2 O-2 0.1575 0.117 0.405 1 0.0
O32 O-2 0.0678 -0.0722 0.195 1 0.0
O8 O-2 0.1871 0.235 0.278 1 0.0
Al2 Al+3 0.1701 0.357 0.3023 1 0.0
H9 H 0.324 0.814 0.281 1 0.0
H11 H 0.352 0.646 0.294 1 0.0
O19 O-2 -0.0274 0.884 0.106 1 0.0
Al1 Al+3 0.091 0.142 0.47 1 0.0
O3 O-2 0.0252 0.124 0.403 1 0.0
O26 O-2 0.8651 0.569 0.276 1 0.0
H10 H 0.275 0.8 0.367 1 0.0
O28 O-2 0.0345 0.759 0.194 1 0.0
C11 C 0.235 0.63 0.099 1 0.0
C5 C 0.291 0.868 0.137 1 0.0
O14 O-2 -0.0625 0.43 0.321 1 0.0
O20 O-2 -0.0877 -0.059 0.9408 1 0.0
C3 C 0.116 0.71 0.434 1 0.0
O13 O-2 0.0362 0.412 0.212 1 0.0
O31 O-2 -0.0279 0.881 0.28 1 0.0
O27 O-2 0.8477 -0.066 0.261 1 0.0
H15 H 0.1912 0.615 0.117 1 0.0
Al8 Al+3 -0.0855 -0.0468 0.3229 1 0.0
O29 O-2 -0.024 0.601 0.294 1 0.0
C7 C 0.296 0.767 0.313 1 0.0
H4 H 0.207 0.766 0.42 1 0.0
O24 O-2 0.8239 0.764 0.228 1 0.0
O30 O-2 0.0816 0.574 0.176 1 0.0
P8 P+5 -0.078 0.542 0.3311 1 0.0
O10 O-2 0.1481 0.431 0.209 1 0.0
Al7 Al+3 0.0133 0.6368 0.1899 1 0.0
O16 O-2 -0.0679 0.075 0.313 1 0.0
P3 P+5 -0.0125 0.1417 0.3139 1 0.0
C4 C 0.232 0.819 0.179 1 0.0
H8 H 0.313 0.82 0.097 1 0.0
O21 O-2 0.8556 0.626 0.085 1 0.0
O4 O-2 0.0887 0.063 0.5645 1 0.0
P4 P+5 0.0881 0.4638 0.1645 1 0.0
H16 H 0.235 0.689 0.058 1 0.0
C12 C 0.262 0.541 0.044 1 0.0
C9 C 0.387 0.715 0.416 1 0.0
O33 O 0.089 0.296 0.292 1 0.0
O18 O-2 0.8426 0.879 0.095 1 0.0
P7 P+5 0.0116 0.8631 0.1943 1 0.0
P2 P+5 0.1879 0.13 0.3091 1 0.0
Al4 Al+3 0.0857 0.0482 0.1784 1 0.0
O7 O-2 0.0977 0.431 0.5601 1 0.0
H6 H 0.206 0.794 0.126 1 0.0
Al5 Al+3 -0.0888 0.861 0.0337 1 0.0
C8 C 0.334 0.68 0.349 1 0.0
O1 O-2 0.0935 0.262 0.507 1 0.0
C2 C 0.171 0.761 0.378 1 0.0
O15 O-2 0.0286 0.121 0.238 1 0.0
O11 O-2 0.1545 0.069 0.235 1 0.0
O6 O-2 0.0327 0.387 0.423 1 0.0
H7 H 0.319 0.888 0.19 1 0.0
H12 H 0.306 0.634 0.384 1 0.0
O23 O-2 -0.0902 0.567 0.9421 1 0.0
O9 O-2 0.247 0.394 0.311 1 0.0
C1 C 0.189 0.701 0.29 1 0.0
P1 P+5 0.0924 0.368 0.4745 1 0.0
Al3 Al+3 0.0065 0.357 0.3119 1 0.0
H1 H 0.154 0.705 0.243 1 0.0
P5 P+5 -0.0873 0.6367 0.0283 1 0.0
H5 H 0.208 0.869 0.215 1 0.0
Al6 Al+3 0.8259 0.641 0.1949 1 0.0
C10 C 0.273 0.65 0.189 1 0.0
O22 O-2 -0.0335 0.614 0.092 1 0.0
O25 O-2 0.7526 0.596 0.187 1 0.0
H14 H 0.3165 0.665 0.171 1 0.0
H2 H 0.194 0.631 0.309 1 0.0
H3 H 0.158 0.827 0.358 1 0.0
C6 C 0.273 -0.04 0.077 1 0.0
O17 O-2 -0.0821 0.742 0.993 1 0.0
O12 O-2 -0.0361 0.248 0.31 1 0.0
H13 H 0.272 0.591 0.231 1 0.0
